data_7222987
loop_
_publ_author_name
'Ghosh, Tapas'
'Patra, Debashis'
'Biswas, Nirmalendu'
'Kumari, Bhavini'
'Das, Prolay'
'Sepay, Nayim'
'Chatterjee, Shamba K.'
'Drew, Michael G. B.'

_publ_section_title
;
 A family of mixed-ligand oxidovanadium(V) complexes with aroylhydrazone
 ligands: a combined experimental and computational study on the
 electronic effects of para substitutents of hydrazone ligands on the
 electronic properties, DNA binding and nuclease activities
;
_journal_name_full 'RSC Adv.'
_journal_paper_doi 10.1039/C5RA17844D
_journal_year 2015
_chemical_formula_sum 'C17.5 H19 N2 O4.5'
_chemical_formula_weight 329.35
_chemical_name_systematic
;
 ?
;
_space_group_IT_number 2
_symmetry_cell_setting triclinic
_symmetry_space_group_name_Hall '-P 1'
_symmetry_space_group_name_H-M 'P -1'
_atom_sites_solution_hydrogens geom
_atom_sites_solution_primary direct
_atom_sites_solution_secondary difmap
_audit_creation_method SHELXL-97
_audit_update_record
;
2015-08-18 deposited with the CCDC.
2015-10-20 downloaded from the CCDC.
;
_cell_angle_alpha 112.586(12)
_cell_angle_beta 96.537(10)
_cell_angle_gamma 117.044(13)
_cell_formula_units_Z 4
_cell_length_a 12.1814(14)
_cell_length_b 12.8382(18)
_cell_length_c 13.3641(15)
_cell_measurement_reflns_used 11378
_cell_measurement_temperature 150(2)
_cell_measurement_theta_max 30.00
_cell_measurement_theta_min 3.10
_cell_volume 1609.5(5)
_computing_cell_refinement 'Crysalis, Oxford Diffraction'
_computing_data_collection 'Crysalis, Oxford Diffraction'
_computing_data_reduction 'Crysalis, Oxford Diffraction'
_computing_molecular_graphics PLATON(Spek,2004)
_computing_structure_refinement 'SHELXL-97 (Sheldrick, 1997)'
_computing_structure_solution 'SHELXS-97 (Sheldrick, 1997)'
_diffrn_ambient_temperature 150(2)
_diffrn_measured_fraction_theta_full 0.958
_diffrn_measured_fraction_theta_max 0.958
_diffrn_measurement_device 'Oxford Diffaction X-Calibur System'
_diffrn_measurement_method '321 frames, counting time 10 s.'
_diffrn_radiation_monochromator graphite
_diffrn_radiation_source 'fine-focus sealed tube'
_diffrn_radiation_type MoK\a
_diffrn_radiation_wavelength 0.71073
_diffrn_reflns_av_R_equivalents 0.0532
_diffrn_reflns_av_sigmaI/netI 0.1375
_diffrn_reflns_limit_h_max 17
_diffrn_reflns_limit_h_min -14
_diffrn_reflns_limit_k_max 8
_diffrn_reflns_limit_k_min -18
_diffrn_reflns_limit_l_max 18
_diffrn_reflns_limit_l_min -17
_diffrn_reflns_number 11378
_diffrn_reflns_theta_full 30.00
_diffrn_reflns_theta_max 30.00
_diffrn_reflns_theta_min 3.10
_diffrn_standards_decay_% n/a
_diffrn_standards_interval_count n/a
_diffrn_standards_interval_time n/a
_diffrn_standards_number n/a
_exptl_absorpt_coefficient_mu 0.099
_exptl_absorpt_correction_type none
_exptl_crystal_colour white
_exptl_crystal_density_diffrn 1.359
_exptl_crystal_density_method 'not measured'
_exptl_crystal_description needle
_exptl_crystal_F_000 696
_exptl_crystal_size_max 0.24
_exptl_crystal_size_mid 0.03
_exptl_crystal_size_min 0.03
_refine_diff_density_max 0.403
_refine_diff_density_min -0.353
_refine_diff_density_rms 0.074
_refine_ls_extinction_method none
_refine_ls_goodness_of_fit_ref 1.038
_refine_ls_hydrogen_treatment constr
_refine_ls_matrix_type full
_refine_ls_number_parameters 441
_refine_ls_number_reflns 8976
_refine_ls_number_restraints 0
_refine_ls_restrained_S_all 1.038
_refine_ls_R_factor_all 0.1663
_refine_ls_R_factor_gt 0.0940
_refine_ls_shift/su_max 0.000
_refine_ls_shift/su_mean 0.000
_refine_ls_structure_factor_coef Fsqd
_refine_ls_weighting_details 'calc w=1/[\s^2^(Fo^2^)+(0.0641P)^2^+0.0000P] where P=(Fo^2^+2Fc^2^)/3'
_refine_ls_weighting_scheme calc
_refine_ls_wR_factor_gt 0.1706
_refine_ls_wR_factor_ref 0.2107
_reflns_number_gt 5028
_reflns_number_total 8976
_reflns_threshold_expression >2sigma(I)
_cod_data_source_file c5ra17844d2.cif
_cod_data_source_block H3L3
_cod_original_cell_volume 1609.5(3)
_cod_original_sg_symbol_H-M P-1
_cod_original_formula_sum 'C17.50 H19 N2 O4.50'
_cod_database_code 7222987

loop_
_symmetry_equiv_pos_as_xyz
'x, y, z'
'-x, -y, -z'

loop_
_atom_site_label
_atom_site_type_symbol
_atom_site_fract_x
_atom_site_fract_y
_atom_site_fract_z
_atom_site_U_iso_or_equiv
_atom_site_adp_type
_atom_site_occupancy
_atom_site_symmetry_multiplicity
_atom_site_calc_flag
_atom_site_refinement_flags
N1A N 0.7266(2) 0.1216(2) 0.5126(2) 0.0175(5) Uani 1 1 d .
N2A N 0.7958(2) 0.0886(2) 0.4465(2) 0.0181(5) Uani 1 1 d .
HN2A H 0.8135 0.0305 0.4453 0.022 Uiso 1 1 calc R
O2A O 0.6243(2) 0.2592(2) 0.5669(2) 0.0223(5) Uani 1 1 d .
HO2A H 0.6680 0.2335 0.5356 0.033 Uiso 1 1 calc R
O5A O 0.8879(2) -0.0586(2) 0.35670(19) 0.0255(5) Uani 1 1 d .
HO5A H 0.9078 -0.1145 0.3418 0.038 Uiso 1 1 calc R
O6A O 0.4376(2) 0.0394(2) 0.8400(2) 0.0256(5) Uani 1 1 d .
O3A O 0.8152(2) 0.2385(2) 0.39038(19) 0.0219(5) Uani 1 1 d .
C1A C 0.5842(3) 0.2024(3) 0.6339(3) 0.0183(6) Uani 1 1 d .
C6A C 0.5138(3) 0.2396(3) 0.6979(3) 0.0203(7) Uani 1 1 d .
H6A H 0.4978 0.3028 0.6949 0.024 Uiso 1 1 calc R
C5A C 0.4671(3) 0.1844(3) 0.7660(3) 0.0203(7) Uani 1 1 d .
H5A H 0.4196 0.2100 0.8083 0.024 Uiso 1 1 calc R
C4A C 0.4913(3) 0.0901(3) 0.7712(3) 0.0203(7) Uani 1 1 d .
C3A C 0.5622(3) 0.0530(3) 0.7094(3) 0.0170(6) Uani 1 1 d .
H3A H 0.5778 -0.0100 0.7137 0.020 Uiso 1 1 calc R
C2A C 0.6117(3) 0.1082(3) 0.6397(3) 0.0150(6) Uani 1 1 d .
C7A C 0.6891(3) 0.0682(3) 0.5767(3) 0.0174(6) Uani 1 1 d .
C8A C 0.8355(3) 0.1498(3) 0.3832(3) 0.0160(6) Uani 1 1 d .
C9A C 0.8999(3) 0.1036(3) 0.3045(3) 0.0179(6) Uani 1 1 d .
C10A C 0.9251(3) 0.0035(3) 0.2926(3) 0.0181(6) Uani 1 1 d .
C11A C 0.9875(3) -0.0307(3) 0.2172(3) 0.0217(7) Uani 1 1 d .
H11A H 1.0025 -0.0979 0.2090 0.026 Uiso 1 1 calc R
C12A C 1.0277(3) 0.0345(3) 0.1537(3) 0.0242(7) Uani 1 1 d .
H12A H 1.0700 0.0117 0.1036 0.029 Uiso 1 1 calc R
C13A C 1.0042(3) 0.1346(3) 0.1655(3) 0.0263(8) Uani 1 1 d .
H13A H 1.0313 0.1793 0.1237 0.032 Uiso 1 1 calc R
C14A C 0.9408(3) 0.1667(3) 0.2391(3) 0.0233(7) Uani 1 1 d .
H14A H 0.9245 0.2327 0.2455 0.028 Uiso 1 1 calc R
C15A C 0.7184(3) -0.0290(3) 0.5897(3) 0.0217(7) Uani 1 1 d .
H15A H 0.6387 -0.1164 0.5532 0.033 Uiso 1 1 calc R
H15B H 0.7539 0.0011 0.6704 0.033 Uiso 1 1 calc R
H15C H 0.7812 -0.0334 0.5538 0.033 Uiso 1 1 calc R
C16A C 0.4529(4) -0.0633(3) 0.8417(3) 0.0281(8) Uani 1 1 d .
H16A H 0.4140 -0.1378 0.7646 0.042 Uiso 1 1 calc R
H16B H 0.4101 -0.0927 0.8903 0.042 Uiso 1 1 calc R
H16C H 0.5448 -0.0289 0.8714 0.042 Uiso 1 1 calc R
N1B N 0.0612(2) 0.6399(2) 0.2112(2) 0.0160(5) Uani 1 1 d .
N2B N 0.0022(2) 0.6107(2) 0.2865(2) 0.0161(5) Uani 1 1 d .
HN2B H 0.0012 0.5514 0.3024 0.019 Uiso 1 1 calc R
O2B O 0.1063(2) 0.7734(2) 0.10551(19) 0.0232(5) Uani 1 1 d .
HO2B H 0.0790 0.7500 0.1513 0.035 Uiso 1 1 calc R
O3B O -0.0433(2) 0.7697(2) 0.31911(19) 0.0228(5) Uani 1 1 d .
O5B O -0.0922(2) 0.4559(2) 0.37481(19) 0.0234(5) Uani 1 1 d .
HO5B H -0.1098 0.3969 0.3922 0.035 Uiso 1 1 calc R
O6B O 0.3394(2) 0.5219(2) -0.1201(2) 0.0282(6) Uani 1 1 d .
C1B C 0.1627(3) 0.7077(3) 0.0555(3) 0.0181(6) Uani 1 1 d .
C6B C 0.2140(3) 0.7353(3) -0.0259(3) 0.0218(7) Uani 1 1 d .
H6B H 0.2092 0.7977 -0.0420 0.026 Uiso 1 1 calc R
C5B C 0.2715(3) 0.6720(3) -0.0826(3) 0.0214(7) Uani 1 1 d .
H5B H 0.3048 0.6914 -0.1368 0.026 Uiso 1 1 calc R
C4B C 0.2799(3) 0.5783(3) -0.0588(3) 0.0190(6) Uani 1 1 d .
C3B C 0.2308(3) 0.5500(3) 0.0215(3) 0.0181(6) Uani 1 1 d .
H3B H 0.2373 0.4882 0.0375 0.022 Uiso 1 1 calc R
C2B C 0.1707(3) 0.6131(3) 0.0801(3) 0.0160(6) Uani 1 1 d .
C7B C 0.1159(3) 0.5788(3) 0.1640(3) 0.0176(6) Uani 1 1 d .
C8B C -0.0539(3) 0.6764(3) 0.3350(3) 0.0170(6) Uani 1 1 d .
C9B C -0.1277(3) 0.6333(3) 0.4078(3) 0.0179(6) Uani 1 1 d .
C10B C -0.1446(3) 0.5268(3) 0.4262(3) 0.0180(6) Uani 1 1 d .
C11B C -0.2143(3) 0.4950(3) 0.4967(3) 0.0228(7) Uani 1 1 d .
H11B H -0.2252 0.4246 0.5087 0.027 Uiso 1 1 calc R
C12B C -0.2670(3) 0.5664(3) 0.5488(3) 0.0240(7) Uani 1 1 d .
H12B H -0.3130 0.5445 0.5960 0.029 Uiso 1 1 calc R
C13B C -0.2518(3) 0.6714(3) 0.5309(3) 0.0252(7) Uani 1 1 d .
H13B H -0.2876 0.7198 0.5659 0.030 Uiso 1 1 calc R
C14B C -0.1833(3) 0.7030(3) 0.4611(3) 0.0216(7) Uani 1 1 d .
H14B H -0.1740 0.7729 0.4491 0.026 Uiso 1 1 calc R
C15B C 0.1269(3) 0.4769(3) 0.1873(3) 0.0194(6) Uani 1 1 d .
H15D H 0.0890 0.4669 0.2447 0.029 Uiso 1 1 calc R
H15E H 0.2179 0.5071 0.2148 0.029 Uiso 1 1 calc R
H15F H 0.0807 0.3919 0.1171 0.029 Uiso 1 1 calc R
C16B C 0.3353(3) 0.4138(3) -0.1103(3) 0.0283(8) Uani 1 1 d .
H16D H 0.3810 0.4450 -0.0314 0.042 Uiso 1 1 calc R
H16E H 0.3767 0.3804 -0.1591 0.042 Uiso 1 1 calc R
H16F H 0.2453 0.3431 -0.1337 0.042 Uiso 1 1 calc R
C23 C 0.3427(4) 0.2023(4) 0.0425(3) 0.0435(10) Uani 1 1 d .
H23A H 0.2812 0.1932 -0.0172 0.065 Uiso 1 1 calc R
H23B H 0.3013 0.1243 0.0516 0.065 Uiso 1 1 calc R
H23C H 0.4179 0.2110 0.0215 0.065 Uiso 1 1 calc R
C22 C 0.4686(4) 0.3462(4) 0.2603(3) 0.0424(10) Uani 1 1 d .
H22A H 0.5513 0.3612 0.2534 0.064 Uiso 1 1 calc R
H22B H 0.4241 0.2683 0.2692 0.064 Uiso 1 1 calc R
H22C H 0.4836 0.4232 0.3267 0.064 Uiso 1 1 calc R
C21 C 0.3854(4) 0.3245(4) 0.1538(3) 0.0312(8) Uani 1 1 d .
O21 O 0.3569(3) 0.4046(3) 0.1584(3) 0.0509(8) Uani 1 1 d .

loop_
_atom_site_aniso_label
_atom_site_aniso_U_11
_atom_site_aniso_U_22
_atom_site_aniso_U_33
_atom_site_aniso_U_23
_atom_site_aniso_U_13
_atom_site_aniso_U_12
N1A 0.0197(13) 0.0160(12) 0.0187(14) 0.0096(11) 0.0099(12) 0.0095(11)
N2A 0.0229(14) 0.0180(13) 0.0222(14) 0.0129(12) 0.0123(12) 0.0138(12)
O2A 0.0303(13) 0.0213(12) 0.0281(13) 0.0187(11) 0.0179(11) 0.0162(11)
O5A 0.0402(14) 0.0262(12) 0.0335(14) 0.0232(12) 0.0250(12) 0.0249(12)
O6A 0.0345(14) 0.0274(13) 0.0295(13) 0.0214(11) 0.0229(12) 0.0187(12)
O3A 0.0295(13) 0.0183(11) 0.0305(13) 0.0162(11) 0.0179(11) 0.0168(11)
C1A 0.0198(16) 0.0145(14) 0.0155(16) 0.0079(13) 0.0043(13) 0.0058(13)
C6A 0.0211(16) 0.0187(15) 0.0231(17) 0.0101(14) 0.0082(14) 0.0123(14)
C5A 0.0164(15) 0.0190(15) 0.0248(17) 0.0103(14) 0.0108(14) 0.0086(14)
C4A 0.0179(16) 0.0192(15) 0.0208(17) 0.0111(14) 0.0079(14) 0.0066(14)
C3A 0.0179(15) 0.0153(14) 0.0189(16) 0.0107(13) 0.0093(13) 0.0073(13)
C2A 0.0124(14) 0.0131(14) 0.0176(15) 0.0077(12) 0.0060(12) 0.0053(12)
C7A 0.0193(16) 0.0157(14) 0.0162(16) 0.0083(13) 0.0060(13) 0.0083(13)
C8A 0.0163(15) 0.0142(14) 0.0173(15) 0.0089(13) 0.0061(13) 0.0072(13)
C9A 0.0218(16) 0.0175(15) 0.0162(15) 0.0094(13) 0.0085(13) 0.0106(13)
C10A 0.0213(16) 0.0187(15) 0.0174(16) 0.0120(13) 0.0073(14) 0.0104(14)
C11A 0.0265(17) 0.0235(16) 0.0242(18) 0.0153(15) 0.0124(15) 0.0163(15)
C12A 0.0319(19) 0.0247(17) 0.0235(18) 0.0134(15) 0.0179(16) 0.0177(16)
C13A 0.039(2) 0.0253(17) 0.0262(18) 0.0200(16) 0.0199(17) 0.0181(17)
C14A 0.0303(19) 0.0239(17) 0.0238(18) 0.0158(15) 0.0136(15) 0.0162(15)
C15A 0.0256(17) 0.0250(17) 0.0260(18) 0.0178(15) 0.0150(15) 0.0162(15)
C16A 0.037(2) 0.0218(17) 0.0292(19) 0.0173(16) 0.0164(17) 0.0141(16)
N1B 0.0180(13) 0.0179(13) 0.0176(13) 0.0124(11) 0.0100(11) 0.0099(11)
N2B 0.0193(13) 0.0189(13) 0.0187(13) 0.0146(11) 0.0109(11) 0.0113(11)
O2B 0.0332(13) 0.0251(12) 0.0272(13) 0.0197(11) 0.0184(11) 0.0198(11)
O3B 0.0311(13) 0.0226(12) 0.0306(13) 0.0206(11) 0.0192(11) 0.0179(11)
O5B 0.0359(14) 0.0234(12) 0.0310(13) 0.0220(11) 0.0216(12) 0.0210(11)
O6B 0.0390(15) 0.0305(13) 0.0339(14) 0.0217(12) 0.0272(12) 0.0243(12)
C1B 0.0201(16) 0.0163(15) 0.0159(16) 0.0074(13) 0.0065(13) 0.0089(13)
C6B 0.0251(17) 0.0200(16) 0.0200(17) 0.0112(14) 0.0086(14) 0.0108(14)
C5B 0.0236(17) 0.0225(16) 0.0216(17) 0.0150(14) 0.0127(15) 0.0105(14)
C4B 0.0183(16) 0.0185(15) 0.0188(16) 0.0080(13) 0.0079(13) 0.0096(14)
C3B 0.0174(15) 0.0157(14) 0.0175(16) 0.0071(13) 0.0039(13) 0.0077(13)
C2B 0.0156(15) 0.0174(14) 0.0154(15) 0.0106(13) 0.0042(13) 0.0075(13)
C7B 0.0177(15) 0.0167(15) 0.0188(16) 0.0113(13) 0.0069(13) 0.0072(13)
C8B 0.0191(15) 0.0156(14) 0.0157(15) 0.0088(13) 0.0044(13) 0.0085(13)
C9B 0.0227(16) 0.0177(15) 0.0187(16) 0.0126(13) 0.0086(14) 0.0115(14)
C10B 0.0167(15) 0.0182(15) 0.0227(17) 0.0119(14) 0.0079(13) 0.0103(13)
C11B 0.0316(19) 0.0224(16) 0.0266(18) 0.0184(15) 0.0172(16) 0.0167(15)
C12B 0.0291(18) 0.0283(18) 0.0271(18) 0.0210(16) 0.0197(16) 0.0162(16)
C13B 0.0301(19) 0.0266(17) 0.0319(19) 0.0187(16) 0.0189(16) 0.0193(16)
C14B 0.0276(18) 0.0210(16) 0.0258(18) 0.0157(15) 0.0129(15) 0.0159(15)
C15B 0.0220(16) 0.0223(16) 0.0249(17) 0.0163(14) 0.0127(14) 0.0152(14)
C16B 0.034(2) 0.0315(19) 0.032(2) 0.0186(17) 0.0173(17) 0.0231(18)
C23 0.043(3) 0.043(2) 0.040(2) 0.016(2) 0.014(2) 0.023(2)
C22 0.048(3) 0.058(3) 0.033(2) 0.024(2) 0.020(2) 0.034(2)
C21 0.031(2) 0.034(2) 0.034(2) 0.0170(18) 0.0177(18) 0.0191(18)
O21 0.063(2) 0.0560(19) 0.060(2) 0.0312(17) 0.0281(18) 0.0473(18)

loop_
_atom_type_symbol
_atom_type_description
_atom_type_scat_dispersion_real
_atom_type_scat_dispersion_imag
_atom_type_scat_source
C C 0.0033 0.0016 'International Tables Vol C Tables 4.2.6.8 and 6.1.1.4'
H H 0.0000 0.0000 'International Tables Vol C Tables 4.2.6.8 and 6.1.1.4'
N N 0.0061 0.0033 'International Tables Vol C Tables 4.2.6.8 and 6.1.1.4'
O O 0.0106 0.0060 'International Tables Vol C Tables 4.2.6.8 and 6.1.1.4'

loop_
_geom_angle_atom_site_label_1
_geom_angle_atom_site_label_2
_geom_angle_atom_site_label_3
_geom_angle
C7A N1A N2A 120.5(2)
C8A N2A N1A 118.1(2)
C8A N2A HN2A 120.9
N1A N2A HN2A 120.9
C1A O2A HO2A 109.5
C10A O5A HO5A 109.5
C4A O6A C16A 116.4(2)
O2A C1A C6A 117.4(3)
O2A C1A C2A 122.5(3)
C6A C1A C2A 120.0(3)
C5A C6A C1A 121.0(3)
C5A C6A H6A 119.5
C1A C6A H6A 119.5
C6A C5A C4A 119.6(3)
C6A C5A H5A 120.2
C4A C5A H5A 120.2
C3A C4A O6A 125.0(3)
C3A C4A C5A 120.3(3)
O6A C4A C5A 114.7(3)
C4A C3A C2A 121.3(3)
C4A C3A H3A 119.3
C2A C3A H3A 119.3
C3A C2A C1A 117.7(3)
C3A C2A C7A 119.9(2)
C1A C2A C7A 122.4(3)
N1A C7A C2A 115.1(2)
N1A C7A C15A 125.2(3)
C2A C7A C15A 119.7(3)
O3A C8A N2A 120.1(3)
O3A C8A C9A 122.8(3)
N2A C8A C9A 117.0(2)
C14A C9A C10A 117.7(3)
C14A C9A C8A 117.0(3)
C10A C9A C8A 125.3(3)
O5A C10A C11A 120.6(2)
O5A C10A C9A 119.0(3)
C11A C10A C9A 120.4(3)
C10A C11A C12A 120.5(3)
C10A C11A H11A 119.7
C12A C11A H11A 119.7
C11A C12A C13A 119.6(3)
C11A C12A H12A 120.2
C13A C12A H12A 120.2
C14A C13A C12A 119.6(3)
C14A C13A H13A 120.2
C12A C13A H13A 120.2
C13A C14A C9A 122.2(3)
C13A C14A H14A 118.9
C9A C14A H14A 118.9
C7A C15A H15A 109.5
C7A C15A H15B 109.5
H15A C15A H15B 109.5
C7A C15A H15C 109.5
H15A C15A H15C 109.5
H15B C15A H15C 109.5
O6A C16A H16A 109.5
O6A C16A H16B 109.5
H16A C16A H16B 109.5
O6A C16A H16C 109.5
H16A C16A H16C 109.5
H16B C16A H16C 109.5
C7B N1B N2B 119.9(2)
C8B N2B N1B 118.8(2)
C8B N2B HN2B 120.6
N1B N2B HN2B 120.6
C1B O2B HO2B 109.5
C10B O5B HO5B 109.5
C4B O6B C16B 117.0(2)
O2B C1B C6B 117.0(2)
O2B C1B C2B 123.9(3)
C6B C1B C2B 119.1(3)
C5B C6B C1B 121.3(3)
C5B C6B H6B 119.4
C1B C6B H6B 119.4
C6B C5B C4B 120.0(3)
C6B C5B H5B 120.0
C4B C5B H5B 120.0
O6B C4B C3B 125.2(3)
O6B C4B C5B 114.9(3)
C3B C4B C5B 119.8(3)
C4B C3B C2B 121.1(3)
C4B C3B H3B 119.4
C2B C3B H3B 119.4
C3B C2B C1B 118.7(3)
C3B C2B C7B 120.2(2)
C1B C2B C7B 121.2(3)
N1B C7B C2B 115.4(2)
N1B C7B C15B 125.5(3)
C2B C7B C15B 119.2(3)
O3B C8B N2B 120.5(3)
O3B C8B C9B 122.2(3)
N2B C8B C9B 117.3(2)
C14B C9B C10B 118.0(3)
C14B C9B C8B 117.8(2)
C10B C9B C8B 124.2(3)
O5B C10B C11B 120.5(2)
O5B C10B C9B 119.6(3)
C11B C10B C9B 119.9(3)
C12B C11B C10B 120.6(3)
C12B C11B H11B 119.7
C10B C11B H11B 119.7
C11B C12B C13B 120.1(3)
C11B C12B H12B 119.9
C13B C12B H12B 119.9
C14B C13B C12B 119.4(3)
C14B C13B H13B 120.3
C12B C13B H13B 120.3
C13B C14B C9B 121.9(3)
C13B C14B H14B 119.1
C9B C14B H14B 119.1
C7B C15B H15D 109.5
C7B C15B H15E 109.5
H15D C15B H15E 109.5
C7B C15B H15F 109.5
H15D C15B H15F 109.5
H15E C15B H15F 109.5
O6B C16B H16D 109.5
O6B C16B H16E 109.5
H16D C16B H16E 109.5
O6B C16B H16F 109.5
H16D C16B H16F 109.5
H16E C16B H16F 109.5
C21 C23 H23A 109.5
C21 C23 H23B 109.5
H23A C23 H23B 109.5
C21 C23 H23C 109.5
H23A C23 H23C 109.5
H23B C23 H23C 109.5
C21 C22 H22A 109.5
C21 C22 H22B 109.5
H22A C22 H22B 109.5
C21 C22 H22C 109.5
H22A C22 H22C 109.5
H22B C22 H22C 109.5
O21 C21 C23 122.0(4)
O21 C21 C22 120.8(4)
C23 C21 C22 117.2(3)

loop_
_geom_bond_atom_site_label_1
_geom_bond_atom_site_label_2
_geom_bond_distance
N1A C7A 1.292(3)
N1A N2A 1.370(3)
N2A C8A 1.351(3)
N2A HN2A 0.8600
O2A C1A 1.361(3)
O2A HO2A 0.8200
O5A C10A 1.364(3)
O5A HO5A 0.8200
O6A C4A 1.382(3)
O6A C16A 1.421(3)
O3A C8A 1.243(3)
C1A C6A 1.386(4)
C1A C2A 1.419(4)
C6A C5A 1.378(4)
C6A H6A 0.9300
C5A C4A 1.394(4)
C5A H5A 0.9300
C4A C3A 1.374(4)
C3A C2A 1.407(4)
C3A H3A 0.9300
C2A C7A 1.467(4)
C7A C15A 1.507(4)
C8A C9A 1.484(4)
C9A C14A 1.395(4)
C9A C10A 1.409(4)
C10A C11A 1.387(4)
C11A C12A 1.389(4)
C11A H11A 0.9300
C12A C13A 1.395(4)
C12A H12A 0.9300
C13A C14A 1.373(4)
C13A H13A 0.9300
C14A H14A 0.9300
C15A H15A 0.9600
C15A H15B 0.9600
C15A H15C 0.9600
C16A H16A 0.9600
C16A H16B 0.9600
C16A H16C 0.9600
N1B C7B 1.284(4)
N1B N2B 1.370(3)
N2B C8B 1.343(4)
N2B HN2B 0.8600
O2B C1B 1.352(3)
O2B HO2B 0.8200
O3B C8B 1.249(3)
O5B C10B 1.362(3)
O5B HO5B 0.8200
O6B C4B 1.371(3)
O6B C16B 1.422(3)
C1B C6B 1.397(4)
C1B C2B 1.414(4)
C6B C5B 1.375(4)
C6B H6B 0.9300
C5B C4B 1.398(4)
C5B H5B 0.9300
C4B C3B 1.374(4)
C3B C2B 1.410(4)
C3B H3B 0.9300
C2B C7B 1.476(4)
C7B C15B 1.512(4)
C8B C9B 1.490(4)
C9B C14B 1.392(4)
C9B C10B 1.409(4)
C10B C11B 1.393(4)
C11B C12B 1.372(4)
C11B H11B 0.9300
C12B C13B 1.393(4)
C12B H12B 0.9300
C13B C14B 1.375(4)
C13B H13B 0.9300
C14B H14B 0.9300
C15B H15D 0.9600
C15B H15E 0.9600
C15B H15F 0.9600
C16B H16D 0.9600
C16B H16E 0.9600
C16B H16F 0.9600
C23 C21 1.494(5)
C23 H23A 0.9600
C23 H23B 0.9600
C23 H23C 0.9600
C22 C21 1.496(5)
C22 H22A 0.9600
C22 H22B 0.9600
C22 H22C 0.9600
C21 O21 1.210(4)

loop_
_geom_hbond_atom_site_label_D
_geom_hbond_atom_site_label_H
_geom_hbond_atom_site_label_A
_geom_hbond_distance_DH
_geom_hbond_distance_HA
_geom_hbond_distance_DA
_geom_hbond_angle_DHA
_geom_hbond_site_symmetry_A
N2B HN2B O5B 0.86 1.91 2.588(3) 135.3 .
O2B HO2B N1B 0.82 1.82 2.533(3) 144.3 .
N2A HN2A O5A 0.86 1.92 2.600(3) 135.2 .
O2A HO2A N1A 0.82 1.82 2.535(3) 144.9 .
O5A HO5A O3B 0.82 1.78 2.595(3) 176.4 1_645
O5B HO5B O3A 0.82 1.80 2.597(3) 163.5 1_455

loop_
_geom_torsion_atom_site_label_1
_geom_torsion_atom_site_label_2
_geom_torsion_atom_site_label_3
_geom_torsion_atom_site_label_4
_geom_torsion
C7A N1A N2A C8A -178.4(3)
O2A C1A C6A C5A 178.6(3)
C2A C1A C6A C5A -1.4(5)
C1A C6A C5A C4A 0.3(5)
C16A O6A C4A C3A -3.0(4)
C16A O6A C4A C5A 176.1(3)
C6A C5A C4A C3A 0.5(5)
C6A C5A C4A O6A -178.7(3)
O6A C4A C3A C2A 178.9(3)
C5A C4A C3A C2A -0.1(5)
C4A C3A C2A C1A -0.9(4)
C4A C3A C2A C7A 178.8(3)
O2A C1A C2A C3A -178.3(3)
C6A C1A C2A C3A 1.7(4)
O2A C1A C2A C7A 2.0(5)
C6A C1A C2A C7A -178.1(3)
N2A N1A C7A C2A -177.8(2)
N2A N1A C7A C15A 1.9(5)
C3A C2A C7A N1A 178.0(3)
C1A C2A C7A N1A -2.2(4)
C3A C2A C7A C15A -1.7(4)
C1A C2A C7A C15A 178.0(3)
N1A N2A C8A O3A 3.7(4)
N1A N2A C8A C9A -174.8(3)
O3A C8A C9A C14A 1.5(5)
N2A C8A C9A C14A 179.9(3)
O3A C8A C9A C10A -179.8(3)
N2A C8A C9A C10A -1.4(5)
C14A C9A C10A O5A 179.1(3)
C8A C9A C10A O5A 0.4(5)
C14A C9A C10A C11A -0.6(5)
C8A C9A C10A C11A -179.2(3)
O5A C10A C11A C12A -178.7(3)
C9A C10A C11A C12A 1.0(5)
C10A C11A C12A C13A -0.4(5)
C11A C12A C13A C14A -0.5(5)
C12A C13A C14A C9A 0.9(5)
C10A C9A C14A C13A -0.3(5)
C8A C9A C14A C13A 178.4(3)
C7B N1B N2B C8B 179.8(3)
O2B C1B C6B C5B -179.0(3)
C2B C1B C6B C5B 0.3(5)
C1B C6B C5B C4B -0.3(5)
C16B O6B C4B C3B 8.2(5)
C16B O6B C4B C5B -172.1(3)
C6B C5B C4B O6B -179.8(3)
C6B C5B C4B C3B -0.1(5)
O6B C4B C3B C2B -179.8(3)
C5B C4B C3B C2B 0.6(5)
C4B C3B C2B C1B -0.5(4)
C4B C3B C2B C7B 178.6(3)
O2B C1B C2B C3B 179.4(3)
C6B C1B C2B C3B 0.1(4)
O2B C1B C2B C7B 0.3(5)
C6B C1B C2B C7B -179.0(3)
N2B N1B C7B C2B 177.1(2)
N2B N1B C7B C15B -2.5(5)
C3B C2B C7B N1B -178.8(3)
C1B C2B C7B N1B 0.3(4)
C3B C2B C7B C15B 0.9(4)
C1B C2B C7B C15B 179.9(3)
N1B N2B C8B O3B -5.7(4)
N1B N2B C8B C9B 174.5(2)
O3B C8B C9B C14B -1.5(5)
N2B C8B C9B C14B 178.3(3)
O3B C8B C9B C10B 178.6(3)
N2B C8B C9B C10B -1.6(4)
C14B C9B C10B O5B 179.5(3)
C8B C9B C10B O5B -0.5(5)
C14B C9B C10B C11B -0.5(5)
C8B C9B C10B C11B 179.4(3)
O5B C10B C11B C12B 179.9(3)
C9B C10B C11B C12B 0.0(5)
C10B C11B C12B C13B 0.3(5)
C11B C12B C13B C14B -0.2(5)
C12B C13B C14B C9B -0.4(5)
C10B C9B C14B C13B 0.7(5)
C8B C9B C14B C13B -179.2(3)
